data_4101395
loop_
_publ_author_name
'Becker, Richard'
'Johnsson, Mats'
'Kremer, Reinhard K'
'Klauss, Hans-Henning'
'Lemmens, Peter'

_publ_section_title
;
 Crystal structure and magnetic properties of FeTe2O5X (X=Cl, Br): a
 frustrated spin cluster compound with a new Te(IV) coordination
 polyhedron.
;
_journal_issue 48
_journal_name_full 'Journal of the American Chemical Society'
_journal_page_first 15469
_journal_page_last 15475
_journal_paper_doi 10.1021/ja064738d
_journal_volume 128
_journal_year 2006
_chemical_formula_moiety 'Br Cl Fe2 O10 Te4'
_chemical_formula_sum 'Br Cl Fe2 O10 Te4'
_chemical_formula_weight 897.46
_chemical_name_systematic
; 
 ? 
;
_space_group_IT_number 14
_symmetry_cell_setting monoclinic
_symmetry_space_group_name_Hall '-P 2ybc'
_symmetry_space_group_name_H-M 'P 1 21/c 1'
_atom_sites_solution_hydrogens geom
_atom_sites_solution_primary direct
_atom_sites_solution_secondary difmap
_audit_creation_method SHELXL-97
_cell_angle_alpha 90.00
_cell_angle_beta 108.020(5)
_cell_angle_gamma 90.00
_cell_formula_units_Z 4
_cell_length_a 13.2722(8)
_cell_length_b 6.5965(4)
_cell_length_c 14.2351(9)
_cell_measurement_reflns_used 22159
_cell_measurement_temperature 291(2)
_cell_measurement_theta_max 30.93
_cell_measurement_theta_min 3.98
_cell_volume 1185.15(13)
_computing_structure_refinement 'SHELXL-97 (Sheldrick, 1997)'
_computing_structure_solution 'SHELXS-97 (Sheldrick, 1990)'
_diffrn_ambient_temperature 291(2)
_diffrn_measured_fraction_theta_full 0.975
_diffrn_measured_fraction_theta_max 0.975
_diffrn_measurement_device_type 'Oxford Xcalibur3 Diffraction'
_diffrn_measurement_method 'f\ scan'
_diffrn_radiation_monochromator graphite
_diffrn_radiation_source 'fine-focus sealed tube'
_diffrn_radiation_type 'Mo K\a'
_diffrn_radiation_wavelength 0.71073
_diffrn_reflns_av_R_equivalents 0.0652
_diffrn_reflns_av_sigmaI/netI 0.0628
_diffrn_reflns_limit_h_max 19
_diffrn_reflns_limit_h_min -19
_diffrn_reflns_limit_k_max 9
_diffrn_reflns_limit_k_min -9
_diffrn_reflns_limit_l_max 20
_diffrn_reflns_limit_l_min -20
_diffrn_reflns_number 22159
_diffrn_reflns_theta_full 30.93
_diffrn_reflns_theta_max 30.93
_diffrn_reflns_theta_min 3.98
_diffrn_standards_decay_% 0
_diffrn_standards_interval_count 0
_diffrn_standards_interval_time 0
_diffrn_standards_number 0
_exptl_absorpt_coefficient_mu 15.736
_exptl_absorpt_correction_T_max 0.93
_exptl_absorpt_correction_T_min 0.69
_exptl_absorpt_correction_type numerical
_exptl_absorpt_process_details 'Stoe & Cie (1998). X-SHAPE., Germany'
_exptl_crystal_colour orange
_exptl_crystal_density_diffrn 5.030
_exptl_crystal_density_method 'not measured'
_exptl_crystal_description 'thin plate'
_exptl_crystal_F_000 1568
_exptl_crystal_size_max 0.050
_exptl_crystal_size_mid 0.020
_exptl_crystal_size_min 0.010
_refine_diff_density_max 1.520
_refine_diff_density_min -1.472
_refine_diff_density_rms 0.283
_refine_ls_extinction_method none
_refine_ls_goodness_of_fit_ref 0.964
_refine_ls_hydrogen_treatment constr
_refine_ls_matrix_type full
_refine_ls_number_parameters 163
_refine_ls_number_reflns 3690
_refine_ls_number_restraints 0
_refine_ls_restrained_S_all 0.964
_refine_ls_R_factor_all 0.0576
_refine_ls_R_factor_gt 0.0309
_refine_ls_shift/su_max 0.000
_refine_ls_shift/su_mean 0.000
_refine_ls_structure_factor_coef Fsqd
_refine_ls_weighting_details 'calc w=1/[\s^2^(Fo^2^)+(0.0187P)^2^+0.0000P] where P=(Fo^2^+2Fc^2^)/3'
_refine_ls_weighting_scheme calc
_refine_ls_wR_factor_gt 0.0500
_refine_ls_wR_factor_ref 0.0546
_reflns_number_gt 2759
_reflns_number_total 3690
_reflns_threshold_expression >2sigma(I)
_cod_data_source_file ja064738dsi20060704_010057.cif
_cod_data_source_block FeTe2O5Cl0.5Br0.5
_cod_original_sg_symbol_Hall -P2ybc
_cod_original_sg_symbol_H-M P21/c
_cod_database_code 4101395

loop_
_symmetry_equiv_pos_as_xyz
'x, y, z'
'-x, y+1/2, -z+1/2'
'-x, -y, -z'
'x, -y-1/2, z-1/2'

loop_
_atom_site_label
_atom_site_type_symbol
_atom_site_fract_x
_atom_site_fract_y
_atom_site_fract_z
_atom_site_U_iso_or_equiv
_atom_site_adp_type
_atom_site_occupancy
_atom_site_symmetry_multiplicity
_atom_site_calc_flag
_atom_site_refinement_flags
Te1 Te -0.10885(3) 0.80919(5) -0.21388(2) 0.00968(8) Uani 1 1 d .
Te2 Te -0.36456(3) 0.46557(6) -0.63940(2) 0.01406(9) Uani 1 1 d .
Te3 Te 0.19915(3) 0.48376(5) 0.01882(2) 0.00973(8) Uani 1 1 d .
Te4 Te -0.28382(3) 0.28998(6) -0.35799(2) 0.01106(9) Uani 1 1 d .
Fe1 Fe 0.11857(7) -0.00090(12) -0.02459(5) 0.01027(17) Uani 1 1 d .
Fe2 Fe -0.06317(7) 0.29508(12) -0.14368(5) 0.00982(17) Uani 1 1 d .
Cl1 Cl -0.43464(10) 0.70828(19) -0.54608(8) 0.0272(3) Uani 0.75 1 d P
Br1 Br -0.43464(10) 0.70828(19) -0.54608(8) 0.0272(3) Uani 0.25 1 d P
Cl2 Cl -0.38355(7) 0.64940(14) -0.28022(6) 0.0363(2) Uani 0.25 1 d P
Br2 Br -0.38355(7) 0.64940(14) -0.28022(6) 0.0363(2) Uani 0.75 1 d P
O1 O 0.0901(3) 0.2984(5) -0.0530(2) 0.0111(8) Uani 1 1 d .
O2 O -0.0376(3) 0.9861(5) -0.1026(2) 0.0082(8) Uani 1 1 d .
O3 O -0.2307(3) 0.5903(6) -0.5912(2) 0.0121(8) Uani 1 1 d .
O4 O -0.2132(3) 0.2300(6) -0.2241(2) 0.0125(9) Uani 1 1 d .
O5 O -0.1895(3) 0.4834(6) -0.3777(2) 0.0140(9) Uani 1 1 d .
O6 O 0.2150(3) 0.5505(5) -0.1079(2) 0.0129(9) Uani 1 1 d .
O7 O 0.1124(3) 0.7130(5) 0.0181(2) 0.0099(8) Uani 1 1 d .
O8 O 0.0141(3) 0.7542(6) -0.2449(2) 0.0143(9) Uani 1 1 d .
O9 O -0.0995(3) 0.5770(6) -0.1366(2) 0.0120(8) Uani 1 1 d .
O10 O -0.3389(3) 0.2621(6) -0.5463(3) 0.0180(9) Uani 1 1 d .

loop_
_atom_site_aniso_label
_atom_site_aniso_U_11
_atom_site_aniso_U_22
_atom_site_aniso_U_33
_atom_site_aniso_U_23
_atom_site_aniso_U_13
_atom_site_aniso_U_12
Te1 0.01026(19) 0.0083(2) 0.00999(14) 0.00078(12) 0.00235(12) -0.00024(16)
Te2 0.0115(2) 0.0138(2) 0.01416(15) 0.00195(14) -0.00001(13) -0.00148(17)
Te3 0.00949(18) 0.0079(2) 0.01119(14) -0.00046(13) 0.00235(12) 0.00048(16)
Te4 0.00947(19) 0.0120(2) 0.01160(14) 0.00093(13) 0.00306(13) 0.00035(16)
Fe1 0.0098(4) 0.0082(4) 0.0123(3) 0.0005(3) 0.0026(3) 0.0002(4)
Fe2 0.0110(4) 0.0082(4) 0.0110(3) 0.0001(3) 0.0046(3) 0.0002(4)
Cl1 0.0164(6) 0.0315(7) 0.0360(6) -0.0035(5) 0.0115(5) -0.0012(6)
Br1 0.0164(6) 0.0315(7) 0.0360(6) -0.0035(5) 0.0115(5) -0.0012(6)
Cl2 0.0259(5) 0.0442(6) 0.0374(4) -0.0214(4) 0.0077(4) -0.0043(4)
Br2 0.0259(5) 0.0442(6) 0.0374(4) -0.0214(4) 0.0077(4) -0.0043(4)
O1 0.008(2) 0.009(2) 0.0160(17) -0.0004(15) 0.0032(15) -0.0002(17)
O2 0.0044(19) 0.009(2) 0.0111(15) -0.0003(13) 0.0019(13) 0.0018(16)
O3 0.009(2) 0.011(2) 0.0143(17) 0.0001(14) 0.0012(15) 0.0004(17)
O4 0.008(2) 0.017(2) 0.0120(16) 0.0037(14) 0.0018(14) -0.0021(17)
O5 0.016(2) 0.011(2) 0.0153(17) 0.0008(15) 0.0060(15) -0.0006(18)
O6 0.015(2) 0.011(2) 0.0126(16) 0.0001(14) 0.0043(15) -0.0024(18)
O7 0.012(2) 0.007(2) 0.0131(16) -0.0015(14) 0.0064(14) 0.0003(17)
O8 0.013(2) 0.016(2) 0.0148(17) 0.0011(15) 0.0068(16) 0.0017(18)
O9 0.013(2) 0.011(2) 0.0132(16) 0.0015(14) 0.0053(15) 0.0002(17)
O10 0.018(2) 0.016(2) 0.0190(18) 0.0047(16) 0.0052(17) -0.0001(19)

loop_
_atom_type_symbol
_atom_type_description
_atom_type_scat_dispersion_real
_atom_type_scat_dispersion_imag
_atom_type_scat_source
Fe Fe 0.3463 0.8444 'International Tables Vol C Tables 4.2.6.8 and 6.1.1.4'
Te Te -0.5308 1.6751 'International Tables Vol C Tables 4.2.6.8 and 6.1.1.4'
Cl Cl 0.1484 0.1585 'International Tables Vol C Tables 4.2.6.8 and 6.1.1.4'
O O 0.0106 0.0060 'International Tables Vol C Tables 4.2.6.8 and 6.1.1.4'
Br Br -0.2901 2.4595 'International Tables Vol C Tables 4.2.6.8 and 6.1.1.4'

loop_
_geom_angle_atom_site_label_1
_geom_angle_atom_site_label_2
_geom_angle_atom_site_label_3
_geom_angle
_geom_angle_site_symmetry_1
_geom_angle_site_symmetry_3
O8 Te1 O9 94.44(16) . .
O8 Te1 O2 93.96(16) . .
O9 Te1 O2 94.87(15) . .
O10 Te2 O3 96.48(17) . .
O10 Te2 Cl1 95.91(13) . .
O3 Te2 Cl1 89.45(12) . .
O7 Te3 O1 98.50(16) . .
O7 Te3 O6 93.14(15) . .
O1 Te3 O6 86.01(15) . .
O7 Te3 O9 71.43(14) . 3_565
O1 Te3 O9 77.59(13) . 3_565
O6 Te3 O9 155.24(15) . 3_565
O7 Te3 O10 80.71(15) . 2_554
O1 Te3 O10 158.12(13) . 2_554
O6 Te3 O10 72.25(14) . 2_554
O9 Te3 O10 121.94(12) 3_565 2_554
O5 Te4 O4 98.53(16) . .
O5 Te4 O6 97.36(17) . 2_544
O4 Te4 O6 87.55(15) . 2_544
O5 Te4 O10 83.06(14) . .
O4 Te4 O10 159.24(15) . .
O6 Te4 O10 71.74(13) 2_544 .
O5 Fe1 O3 102.36(17) 2_544 2_544
O5 Fe1 O7 104.29(15) 2_544 1_545
O3 Fe1 O7 97.32(15) 2_544 1_545
O5 Fe1 O1 90.65(15) 2_544 .
O3 Fe1 O1 85.07(15) 2_544 .
O7 Fe1 O1 163.89(16) 1_545 .
O5 Fe1 O2 104.47(15) 2_544 1_545
O3 Fe1 O2 149.58(16) 2_544 1_545
O7 Fe1 O2 89.75(15) 1_545 1_545
O1 Fe1 O2 80.57(14) . 1_545
O5 Fe1 O2 177.36(14) 2_544 3_565
O3 Fe1 O2 75.47(14) 2_544 3_565
O7 Fe1 O2 74.66(13) 1_545 3_565
O1 Fe1 O2 90.66(13) . 3_565
O2 Fe1 O2 78.01(13) 1_545 3_565
O8 Fe2 O9 109.50(16) 2_544 .
O8 Fe2 O4 91.65(16) 2_544 .
O9 Fe2 O4 90.89(16) . .
O8 Fe2 O1 89.88(16) 2_544 .
O9 Fe2 O1 99.94(15) . .
O4 Fe2 O1 167.86(15) . .
O8 Fe2 O7 170.27(15) 2_544 3_565
O9 Fe2 O7 80.23(14) . 3_565
O4 Fe2 O7 87.98(15) . 3_565
O1 Fe2 O7 88.48(14) . 3_565
O8 Fe2 O2 91.55(15) 2_544 1_545
O9 Fe2 O2 158.91(14) . 1_545
O4 Fe2 O2 89.86(14) . 1_545
O1 Fe2 O2 78.06(14) . 1_545
O7 Fe2 O2 78.73(14) 3_565 1_545
O8 Fe2 Fe1 87.63(12) 2_544 .
O9 Fe2 Fe1 136.79(11) . .
O4 Fe2 Fe1 129.10(11) . .
O1 Fe2 Fe1 38.94(10) . .
O7 Fe2 Fe1 85.07(10) 3_565 .
O2 Fe2 Fe1 39.35(10) 1_545 .
O8 Fe2 Te3 155.25(12) 2_544 3_565
O9 Fe2 Te3 49.33(11) . 3_565
O4 Fe2 Te3 77.72(11) . 3_565
O1 Fe2 Te3 105.22(10) . 3_565
O7 Fe2 Te3 33.59(10) 3_565 3_565
O2 Fe2 Te3 110.48(10) 1_545 3_565
O8 Fe2 Fe1 136.16(12) 2_544 3
O9 Fe2 Fe1 114.10(11) . 3
O4 Fe2 Fe1 83.42(10) . 3
O1 Fe2 Fe1 87.14(10) . 3
O7 Fe2 Fe1 34.17(10) 3_565 3
O2 Fe2 Fe1 45.11(10) 1_545 3
O8 Fe2 Te1 72.23(11) 2_544 1_545
O9 Fe2 Te1 155.48(12) . 1_545
O4 Fe2 Te1 64.61(11) . 1_545
O1 Fe2 Te1 104.54(10) . 1_545
O7 Fe2 Te1 98.93(10) 3_565 1_545
O2 Fe2 Te1 33.09(8) 1_545 1_545
O8 Fe2 Te1 21.57(12) 2_544 2_544
O9 Fe2 Te1 102.91(11) . 2_544
O4 Fe2 Te1 112.63(10) . 2_544
O1 Fe2 Te1 70.43(10) . 2_544
O7 Fe2 Te1 158.91(11) 3_565 2_544
O2 Fe2 Te1 96.22(10) 1_545 2_544
O8 Fe2 Te4 71.61(12) 2_544 .
O9 Fe2 Te4 84.25(11) . .
O4 Fe2 Te4 24.78(10) . .
O1 Fe2 Te4 161.29(10) . .
O7 Fe2 Te4 110.22(11) 3_565 .
O2 Fe2 Te4 104.45(9) 1_545 .

loop_
_geom_bond_atom_site_label_1
_geom_bond_atom_site_label_2
_geom_bond_distance
_geom_bond_site_symmetry_2
Te1 O8 1.854(4) .
Te1 O9 1.867(4) .
Te1 O2 1.959(3) .
Te2 O10 1.842(4) .
Te2 O3 1.884(4) .
Te2 Cl1 2.4409(13) .
Te3 O7 1.898(4) .
Te3 O1 1.928(4) .
Te3 O6 1.931(3) .
Te3 O9 2.468(4) 3_565
Te3 O10 2.553(4) 2_554
Te4 O5 1.868(4) .
Te4 O4 1.887(3) .
Te4 O6 1.959(4) 2_544
Te4 O10 2.558(4) .
Fe1 O5 1.908(4) 2_544
Fe1 O3 1.943(3) 2_544
Fe1 O7 1.992(4) 1_545
Fe1 O1 2.027(4) .
Fe1 O2 2.028(4) 1_545
Fe1 O2 2.376(4) 3_565
Fe2 O8 1.910(4) 2_544
Fe2 O9 1.932(4) .
Fe2 O4 2.013(4) .
Fe2 O1 2.045(4) .
Fe2 O7 2.085(3) 3_565
Fe2 O2 2.119(4) 1_545
Fe2 Te3 3.2448(9) 3_565
Fe2 Fe1 3.3367(11) 3
Fe2 Te1 3.3563(9) 1_545
Fe2 Te1 3.4925(9) 2_544
